data_2001670
loop_
_publ_author_name
'Schaefer, W. P.'
'Quan, R. W.'
'Bercaw, J. E.'

_publ_section_title
;
 Structure of
 hydroxo(methyl)bis(\h^5^-pentamethylcyclopentadienyl)tantalum(V)
 hydroxotris(pentafluorophenyl)borate
;
_journal_issue 5
_journal_name_full 'Acta Crystallographica Section C'
_journal_page_first 878
_journal_page_last 881
_journal_paper_doi 10.1107/S0108270192003998
_journal_volume 49
_journal_year 1993
_chemical_formula_sum 'C39 H63 B F15 O2 Ta'
_chemical_formula_weight 1040.66
_space_group_IT_number 14
_space_group_name_Hall '-P 2yn'
_space_group_name_H-M_alt 'P 1 21/n 1'
_symmetry_cell_setting monoclinic
_symmetry_space_group_name_H-M 'P 1 21/n 1'
_cell_angle_alpha 90
_cell_angle_beta 100.37(2)
_cell_angle_gamma 90
_cell_formula_units_Z 4
_cell_length_a 12.217(2)
_cell_length_b 16.848(6)
_cell_length_c 18.834(3)
_cell_volume 3813.3(16)
_diffrn_radiation_type Mo
_diffrn_radiation_wavelength 0.71073
_exptl_absorpt_coefficient_mu 2.955
_exptl_crystal_density_diffrn 1.81
_exptl_crystal_F_000 2104
_cod_data_source_file hh0591.cif
_cod_data_source_block hh0591_structure-1_of_1
_cod_depositor_comments
;
 Marking attached hydrogen atoms.

 Antanas Vaitkus,
 2017-01-26

 Marking five disorder assemblies after consulting the original publication.
 Atoms 'H16A', 'H16C', 'H16E' and 'H16B', 'H16D', 'H16F'' were marked as
 belonging to disorder groups '1' and '2' of the disorder assembly 'A' with
 the occupancies of 0.5 respectively. Following the same rule, four more
 hydrogen atom sextuples ('H17*', 'H18*', 'H19*', 'H20*') were marked as
 belonging to disorder assemblies 'B', 'C', 'D' and 'E' respectively.

 Antanas Vaitkus,
 2017-01-26

 Adding the _atom_site_type_symbol data item.

 Antanas Vaitkus,
 2017-01-26
;
_cod_original_cell_volume 3813.1(15)
_cod_original_sg_symbol_H-M 'P 21/n'
_cod_original_formula_sum 'C39 H63 B1 F15 O2 Ta1'
_cod_database_code 2001670

loop_
_space_group_symop_id
_space_group_symop_operation_xyz
1 x,y,z
2 -x+1/2,y+1/2,-z+1/2
3 -x,-y,-z
4 x+1/2,-y+1/2,z+1/2

loop_
_atom_site_label
_atom_site_type_symbol
_atom_site_fract_x
_atom_site_fract_y
_atom_site_fract_z
_atom_site_U_iso_or_equiv
_atom_site_occupancy
_atom_site_disorder_assembly
_atom_site_disorder_group
_atom_site_attached_hydrogens
Ta Ta .14160(2) .21860(2) .186600(10) .04480(10) 1 . . 0
O1 O .0561(4) .1263(3) .1786(2) .0811(15) 1 . . 1
C1 C -.0044(5) .2978(4) .1605(3) .0621(19) 1 . . 0
Cp1 C .3025(6) .2353(5) .1246(3) .063(2) 1 . . 0
Cp2 C .2512(6) .1616(4) .1058(3) .0516(18) 1 . . 0
Cp3 C .1471(7) .1766(5) .0623(4) .063(2) 1 . . 0
Cp4 C .1310(7) .2589(6) .0587(4) .072(3) 1 . . 0
Cp5 C .2260(8) .2944(4) .0982(4) .067(2) 1 . . 0
Cp6 C .4247(7) .2497(6) .1493(4) .107(3) 1 . . 0
Cp7 C .3042(8) .0813(5) .1200(4) .101(3) 1 . . 0
Cp8 C .0683(7) .1154(6) .0252(4) .113(3) 1 . . 0
Cp9 C .0381(9) .3008(7) .0104(5) .147(4) 1 . . 0
Cp10 C .2482(10) .3839(5) .0979(5) .137(4) 1 . . 0
Cp11 C .1046(6) .2193(5) .3100(3) .0655(18) 1 . . 0
Cp12 C .1392(7) .2978(4) .2978(3) .062(2) 1 . . 0
Cp13 C .2502(6) .2959(4) .2880(3) .0551(19) 1 . . 0
Cp14 C .2861(6) .2161(5) .2951(3) .0620(18) 1 . . 0
Cp15 C .1972(7) .1699(4) .3099(4) .063(2) 1 . . 0
Cp16 C -.0048(7) .1938(5) .3271(5) .102(3) 1 . . 0
Cp17 C .0753(7) .3728(5) .3055(4) .094(3) 1 . . 0
Cp18 C .3225(7) .3682(5) .2875(4) .082(2) 1 . . 0
Cp19 C .4042(7) .1862(5) .3069(4) .093(3) 1 . . 0
Cp20 C .2033(8) .0822(5) .3275(4) .110(3) 1 . . 0
B B .8085(7) .0115(5) .1816(5) .063(3) 1 . . 0
O2 O .9307(4) .0111(3) .1827(3) .0833(19) 1 . . 1
C11 C .7668(5) .0955(4) .1407(4) .0500(18) 1 . . 0
C12 C .7366(6) .1644(4) .1693(4) .060(2) 1 . . 0
C13 C .7147(6) .2349(4) .1331(5) .069(3) 1 . . 0
C14 C .7198(7) .2378(5) .0612(5) .078(3) 1 . . 0
C15 C .7493(6) .1722(5) .0282(4) .069(2) 1 . . 0
C16 C .7721(6) .1036(4) .0676(4) .063(2) 1 . . 0
F12 F .7312(4) .1679(2) .2406(2) .0887(14) 1 . . 0
F13 F .6883(4) .3005(2) .1678(3) .1034(17) 1 . . 0
F14 F .6981(4) .3067(3) .0250(3) .1137(17) 1 . . 0
F15 F .7578(5) .1754(3) -.0414(2) .1148(17) 1 . . 0
F16 F .8028(4) .0408(3) .0305(2) .0926(14) 1 . . 0
C21 C .7512(6) -.0689(4) .1387(4) .0561(19) 1 . . 0
C22 C .6535(6) -.0738(4) .0893(4) .062(2) 1 . . 0
C23 C .6098(7) -.1418(5) .0536(4) .069(2) 1 . . 0
C24 C .6695(8) -.2097(5) .0661(4) .071(2) 1 . . 0
C25 C .7662(7) -.2111(5) .1153(4) .071(2) 1 . . 0
C26 C .8031(6) -.1415(4) .1496(4) .061(2) 1 . . 0
F22 F .5899(3) -.0076(3) .0730(2) .0887(15) 1 . . 0
F23 F .5152(4) -.1400(3) .0073(2) .1077(16) 1 . . 0
F24 F .6311(4) -.2778(3) .0322(2) .1085(15) 1 . . 0
F25 F .8225(4) -.2789(3) .1281(3) .1070(16) 1 . . 0
F26 F .8991(4) -.1474(2) .1990(3) .0885(15) 1 . . 0
C31 C .7778(7) .0050(4) .2637(4) .067(2) 1 . . 0
C32 C .6708(8) .0120(4) .2758(4) .072(3) 1 . . 0
C33 C .6416(10) .0037(5) .3430(6) .095(3) 1 . . 0
C34 C .7211(15) -.0123(7) .4003(6) .126(5) 1 . . 0
C35 C .8265(13) -.0217(7) .3938(8) .128(5) 1 . . 0
C36 C .8532(10) -.0137(5) .3254(6) .097(3) 1 . . 0
F32 F .5884(4) .0292(2) .2198(2) .0835(13) 1 . . 0
F33 F .5301(6) .0124(3) .3483(3) .136(2) 1 . . 0
F34 F .6830(7) -.0218(3) .4653(3) .179(3) 1 . . 0
F35 F .9019(7) -.0384(4) .4512(3) .193(3) 1 . . 0
F36 F .9625(5) -.0266(3) .3226(3) .138(2) 1 . . 0
H1A H .0206 .3490 .1514 ? 1 . . 0
H1B H -.0419 .2980 .2005 ? 1 . . 0
H1C H -.0519 .2771 .1190 ? 1 . . 0
H6A H .4555 .2674 .1094 ? 1 . . 0
H6B H .4576 .1989 .1652 ? 1 . . 0
H6C H .4358 .2858 .1872 ? 1 . . 0
H7A H .3616 .0773 .0929 ? 1 . . 0
H7B H .2474 .0428 .1037 ? 1 . . 0
H7C H .3304 .0762 .1695 ? 1 . . 0
H8A H -.0035 .1276 .0320 ? 1 . . 0
H8B H .0918 .0650 .0464 ? 1 . . 0
H8C H .0740 .1149 -.0244 ? 1 . . 0
H9A H .0499 .3574 .0187 ? 1 . . 0
H9B H -.0291 .2855 .0225 ? 1 . . 0
H9C H .0430 .2891 -.0378 ? 1 . . 0
H10A H .2158 .4040 .0516 ? 1 . . 0
H10B H .3263 .3921 .1065 ? 1 . . 0
H10C H .2154 .4076 .1342 ? 1 . . 0
H16A H -.0142 .2181 .3707 ? 0.5 A 1 0
H16B H .0072 .1669 .3714 ? 0.5 A 2 0
H16C H -.0058 .1380 .3306 ? 0.5 A 1 0
H16D H -.0400 .1602 .2890 ? 0.5 A 2 0
H16E H -.0614 .2114 .2883 ? 0.5 A 1 0
H16F H -.0485 .2404 .3292 ? 0.5 A 2 0
H17A H .1222 .4169 .3011 ? 0.5 B 1 0
H17B H .1137 .4017 .3456 ? 0.5 B 2 0
H17C H .0540 .3729 .3515 ? 0.5 B 1 0
H17D H .0028 .3592 .3128 ? 0.5 B 2 0
H17E H .0113 .3743 .2683 ? 0.5 B 1 0
H17F H .0710 .4032 .2625 ? 0.5 B 2 0
H18A H .2864 .4030 .2513 ? 0.5 C 1 0
H18B H .3415 .3722 .2408 ? 0.5 C 2 0
H18C H .3919 .3513 .2767 ? 0.5 C 1 0
H18D H .3871 .3612 .3230 ? 0.5 C 2 0
H18E H .3320 .3920 .3334 ? 0.5 C 1 0
H18F H .2816 .4129 .2976 ? 0.5 C 2 0
H19A H .4506 .2280 .2960 ? 0.5 D 1 0
H19B H .4305 .1898 .2629 ? 0.5 D 2 0
H19C H .4075 .1423 .2764 ? 0.5 D 1 0
H19D H .4045 .1331 .3231 ? 0.5 D 2 0
H19E H .4246 .1713 .3562 ? 0.5 D 1 0
H19F H .4476 .2188 .3427 ? 0.5 D 2 0
H20A H .2520 .0745 .3721 ? 0.5 E 1 0
H20B H .2777 .0649 .3311 ? 0.5 E 2 0
H20C H .2297 .0552 .2898 ? 0.5 E 1 0
H20D H .1560 .0551 .2897 ? 0.5 E 2 0
H20E H .1303 .0647 .3307 ? 0.5 E 1 0
H20F H .1783 .0744 .3720 ? 0.5 E 2 0

loop_
_geom_bond_atom_site_label_1
_geom_bond_atom_site_label_2
_geom_bond_distance
Ta C1 2.211(6)
Ta O1 1.865(5)
C1 H1A 0.941
C1 H1B 0.950
C1 H1C 0.952
Cp1 Cp2 1.408(10)
Cp1 Cp5 1.394(11)
Cp1 Cp6 1.500(11)
Cp2 Cp3 1.406(10)
Cp2 Cp7 1.503(11)
Cp3 Cp4 1.399(12)
Cp3 Cp8 1.496(12)
Cp4 Cp5 1.396(12)
Cp4 Cp9 1.498(13)
Cp5 Cp10 1.533(13)
Cp6 H6A 0.947
Cp6 H6B 0.971
Cp6 H6C 0.930
Cp7 H7A 0.942
Cp7 H7B 0.959
Cp7 H7C 0.934
Cp8 H8A 0.932
Cp8 H8B 0.961
Cp8 H8C 0.948
Cp9 H9A 0.974
Cp9 H9B 0.927
Cp9 H9C 0.941
Cp10 H10A 0.953
Cp10 H10B 0.949
Cp10 H10C 0.942
Cp11 Cp12 1.420(10)
Cp11 Cp15 1.405(10)
Cp11 Cp16 1.493(11)
Cp12 Cp13 1.401(10)
Cp12 Cp17 1.507(11)
Cp13 Cp14 1.413(10)
Cp13 Cp18 1.505(10)
Cp14 Cp15 1.405(10)
Cp14 Cp19 1.508(11)
Cp15 Cp20 1.513(11)
Cp16 H16A 0.942
Cp16 H16B 0.937
Cp16 H16C 0.943
Cp16 H16D 0.954
Cp16 H16E 0.959
Cp16 H16F 0.953
Cp17 H17A 0.950
Cp17 H17B 0.949
Cp17 H17C 0.949
Cp17 H17D 0.950
Cp17 H17E 0.951
Cp17 H17F 0.951
Cp18 H18A 0.947
Cp18 H18B 0.952
Cp18 H18C 0.951
Cp18 H18D 0.945
Cp18 H18E 0.941
Cp18 H18F 0.942
Cp19 H19A 0.950
Cp19 H19B 0.944
Cp19 H19C 0.941
Cp19 H19D 0.944
Cp19 H19E 0.951
Cp19 H19F 0.953
Cp20 H20A 0.947
Cp20 H20B 0.946
Cp20 H20C 0.948
Cp20 H20D 0.951
Cp20 H20E 0.951
Cp20 H20F 0.950
B O2 1.490(10)
B C11 1.648(11)
B C21 1.665(11)
B C31 1.658(11)
C11 C12 1.359(9)
C11 C16 1.396(10)
C12 C13 1.372(10)
C12 F12 1.358(8)
C13 C14 1.369(11)
C13 F13 1.351(9)
C14 C15 1.349(12)
C14 F14 1.347(10)
C15 C16 1.376(11)
C15 F15 1.334(9)
C16 F16 1.356(8)
C21 C22 1.378(10)
C21 C26 1.376(10)
C22 C23 1.385(11)
C22 F22 1.363(9)
C23 C24 1.354(12)
C23 F23 1.317(9)
C24 C25 1.364(12)
C24 F24 1.355(10)
C25 C26 1.376(11)
C25 F25 1.333(10)
C26 F26 1.363(8)
C31 C32 1.371(11)
C31 C36 1.383(13)
C32 C33 1.383(13)
C32 F32 1.352(9)
C33 C34 1.342(17)
C33 F33 1.391(12)
C34 C35 1.33(2)
C34 F34 1.394(15)
C35 C36 1.390(18)
C35 F35 1.319(16)
C36 F36 1.363(12)
